data_1524607
loop_
_publ_author_name
'Jandali, M.Z.'
'Rajasekharan, T.'
'Schubert, K.'

_publ_section_title
;
 Crystal structure of Au10 In3
;
_journal_name_full 'Zeitschrift fuer Metallkunde'
_journal_page_first 354
_journal_page_last 359
_journal_volume 73
_journal_year 1982
_chemical_formula_sum 'Cu11 Sb3'
_space_group_IT_number 38
_symmetry_space_group_name_Hall 'A 2 -2'
_symmetry_space_group_name_H-M 'A m m 2'
_cell_angle_alpha 90
_cell_angle_beta 90
_cell_angle_gamma 90
_cell_formula_units_Z 2
_cell_length_a 4.324
_cell_length_b 19.08
_cell_length_c 4.724
_cell_volume 389.739
_citation_journal_id_ASTM ZEMTAE
_cod_data_source_file Jandali_ZEMTAE_1982_1604.cif
_cod_data_source_block Cu11Sb3
_cod_database_code 1524607

loop_
_symmetry_equiv_pos_as_xyz
x,y,z
-x,-y,z
-x,y,z
x,-y,z
x,y+1/2,z+1/2
-x,-y+1/2,z+1/2
-x,y+1/2,z+1/2
x,-y+1/2,z+1/2

loop_
_atom_site_label
_atom_site_type_symbol
_atom_site_fract_x
_atom_site_fract_y
_atom_site_fract_z
_atom_site_occupancy
_atom_site_U_iso_or_equiv
Cu4 Cu 0.5 0.075 0.328 1 0.0
Cu1 Cu 0 0 0.167 1 0.0
Cu5 Cu 0.5 0.218 0.338 1 0.0
Sb2 Sb 0 0.158 0.147 1 0.0
Cu2 Cu 0 0.071 0.667 1 0.0
Cu3 Cu 0 0.214 0.667 1 0.0
Sb1 Sb 0.5 0 0.833 1 0.0
Cu6 Cu 0.5 0.143 0.833 1 0.0
